data_4024729
loop_
_publ_author_name
'Olivier Corminboeuf'
'Larry E. Overman'
'Lewis D. Pennington'

_publ_section_title
;
A Unified Strategy for Enantioselective Total Synthesis of Cladiellin and
Briarellin Diterpenes: Total Synthesis of Briarellins E and F and the
Putative Structure of Alcyonin and Revision of Its Structure Assignment
;
_journal_name_full 'Journal of Organic Chemistry'
_journal_page_first 5458
_journal_page_last 5470
_journal_paper_doi 10.1021/jo9010156
_journal_volume 74
_journal_year 2009
_chemical_formula_sum 'C26 H38 O6'
_chemical_formula_weight 446.56
_chemical_name_systematic
; 
 ? 
;
_space_group_IT_number 4
_symmetry_cell_setting monoclinic
_symmetry_space_group_name_Hall 'P 2yb'
_symmetry_space_group_name_H-M 'P 1 21 1'
_atom_sites_solution_hydrogens difmap
_atom_sites_solution_primary direct
_atom_sites_solution_secondary difmap
_audit_creation_method SHELXTL
_cell_angle_alpha 90.00
_cell_angle_beta 110.4150(10)
_cell_angle_gamma 90.00
_cell_formula_units_Z 2
_cell_length_a 12.5970(5)
_cell_length_b 7.0432(3)
_cell_length_c 14.9624(6)
_cell_measurement_temperature 173(2)
_cell_volume 1244.13(9)
_computing_cell_refinement 'Bruker SMART/SAINT'
_computing_data_collection 'Bruker SMART'
_computing_data_reduction 'Bruker SHELXTL'
_computing_molecular_graphics 'Bruker SHELXTL'
_computing_publication_material 'Bruker SHELXTL'
_computing_structure_refinement 'Bruker SHELXTL'
_computing_structure_solution 'Bruker SHELXTL'
_diffrn_ambient_temperature 173(2)
_diffrn_measured_fraction_theta_full 0.966
_diffrn_measured_fraction_theta_max 0.966
_diffrn_measurement_device_type 'CCD area detector'
_diffrn_measurement_method 'omega scans'
_diffrn_radiation_monochromator graphite
_diffrn_radiation_source 'sealed tube'
_diffrn_radiation_type MoK\a
_diffrn_radiation_wavelength 0.71073
_diffrn_reflns_av_R_equivalents 0.0387
_diffrn_reflns_av_sigmaI/netI 0.0534
_diffrn_reflns_limit_h_max 16
_diffrn_reflns_limit_h_min -16
_diffrn_reflns_limit_k_max 9
_diffrn_reflns_limit_k_min -9
_diffrn_reflns_limit_l_max 19
_diffrn_reflns_limit_l_min -19
_diffrn_reflns_number 13364
_diffrn_reflns_theta_full 28.28
_diffrn_reflns_theta_max 28.28
_diffrn_reflns_theta_min 1.72
_diffrn_standards_decay_% '< 1.0'
_diffrn_standards_interval_count 'initial 50 frames recollected'
_diffrn_standards_number '50 frames'
_exptl_absorpt_coefficient_mu 0.083
_exptl_absorpt_correction_T_max 0.9917
_exptl_absorpt_correction_T_min 0.9683
_exptl_absorpt_correction_type none
_exptl_crystal_colour colorless
_exptl_crystal_density_diffrn 1.192
_exptl_crystal_density_meas ?
_exptl_crystal_density_method 'not measured'
_exptl_crystal_description plate
_exptl_crystal_F_000 484
_exptl_crystal_size_max 0.39
_exptl_crystal_size_mid 0.20
_exptl_crystal_size_min 0.10
_refine_diff_density_max 0.175
_refine_diff_density_min -0.155
_refine_diff_density_rms 0.037
_refine_ls_abs_structure_details 'Flack H D (1983), Acta Cryst. A39, 876-881'
_refine_ls_abs_structure_Flack 0.1(8)
_refine_ls_extinction_coef 0.0104(12)
_refine_ls_extinction_expression Fc^*^=kFc[1+0.001xFc^2^\l^3^/sin(2\q)]^-1/4^
_refine_ls_extinction_method SHELXTL
_refine_ls_goodness_of_fit_ref 1.054
_refine_ls_hydrogen_treatment constr
_refine_ls_matrix_type full
_refine_ls_number_parameters 442
_refine_ls_number_reflns 5456
_refine_ls_number_restraints 1
_refine_ls_restrained_S_all 1.054
_refine_ls_R_factor_all 0.0693
_refine_ls_R_factor_gt 0.0409
_refine_ls_shift/su_max 0.000
_refine_ls_shift/su_mean 0.000
_refine_ls_structure_factor_coef Fsqd
_refine_ls_weighting_details 'calc w=1/[\s^2^(Fo^2^)+(0.0256P)^2^+0.1449P] where P=(Fo^2^+2Fc^2^)/3'
_refine_ls_weighting_scheme calc
_refine_ls_wR_factor_gt 0.0710
_refine_ls_wR_factor_ref 0.0809
_reflns_number_gt 4125
_reflns_number_total 5456
_reflns_threshold_expression >2sigma(I)
_cod_data_source_file jo9010156_si_003.cif
_cod_data_source_block leo121
_cod_depositor_comments
;
The following automatic conversions were performed:
'_symmetry_cell_setting' value 'Monoclinic' changed to 'monoclinic'
according to '/home/saulius/struct/CIF-dictionaries/cif_core.dic'
dictionary named 'cif_core.dic' version 2.4.1 from 2010-06-29.

Automatic conversion script
Id: cif_fix_enum 1527 2010-12-29 10:47:43Z saulius 

The following automatic conversions were performed:

'_exptl_crystal_density_meas' value 'none' was changed to '?' - the
value is perceived as not measured.

Automatic conversion script
Id: cif_fix_values 3008 2015-01-20 13:52:24Z robertas 
;
_cod_original_sg_symbol_H-M P2(1)
_cod_database_code 4024729

loop_
_symmetry_equiv_pos_as_xyz
'x, y, z'
'-x, y+1/2, -z'

loop_
_atom_site_label
_atom_site_type_symbol
_atom_site_fract_x
_atom_site_fract_y
_atom_site_fract_z
_atom_site_U_iso_or_equiv
_atom_site_adp_type
_atom_site_occupancy
_atom_site_symmetry_multiplicity
_atom_site_calc_flag
_atom_site_refinement_flags
_atom_site_disorder_assembly
_atom_site_disorder_group
O1 O 0.22922(9) 0.32385(19) 0.19393(8) 0.0258(3) Uani 1 1 d . . .
O2 O 0.30570(11) 0.6012(2) 0.35282(10) 0.0297(3) Uani 1 1 d . . .
O3 O 0.46908(11) 0.6088(2) 0.32892(11) 0.0349(4) Uani 1 1 d . . .
O4 O 0.61158(12) 0.2219(2) 0.25309(10) 0.0346(4) Uani 1 1 d . . .
O5 O 0.68568(13) -0.0517(2) 0.32663(11) 0.0467(4) Uani 1 1 d . . .
O6 O 0.38493(12) 0.8814(2) 0.34244(10) 0.0371(4) Uani 1 1 d . . .
C1 C 0.12253(14) 0.3377(3) 0.29870(13) 0.0229(4) Uani 1 1 d . . .
C2 C 0.23803(15) 0.2878(3) 0.29127(12) 0.0220(4) Uani 1 1 d . . .
C3 C 0.33848(15) 0.4003(3) 0.35880(12) 0.0237(4) Uani 1 1 d . . .
C4 C 0.44195(16) 0.4064(3) 0.32551(14) 0.0255(4) Uani 1 1 d . . .
C5 C 0.54765(16) 0.3000(3) 0.38463(15) 0.0300(5) Uani 1 1 d . . .
C6 C 0.64272(17) 0.3155(4) 0.34498(15) 0.0352(5) Uani 1 1 d . . .
C7 C 0.16153(17) 0.7055(3) 0.09207(14) 0.0294(5) Uani 1 1 d . . .
C8 C 0.12452(18) 0.5112(3) 0.05940(13) 0.0286(5) Uani 1 1 d . . .
C9 C 0.11593(15) 0.3798(3) 0.13742(13) 0.0247(4) Uani 1 1 d . . .
C10 C 0.06696(16) 0.4614(3) 0.20982(13) 0.0239(4) Uani 1 1 d . . .
C11 C -0.06056(16) 0.4750(3) 0.17673(13) 0.0294(5) Uani 1 1 d . . .
C12 C -0.11900(18) 0.3687(3) 0.21565(16) 0.0381(5) Uani 1 1 d . . .
C13 C -0.06956(19) 0.2236(4) 0.29198(19) 0.0405(6) Uani 1 1 d . . .
C14 C 0.05057(17) 0.1619(3) 0.30140(15) 0.0280(5) Uani 1 1 d . . .
C15 C 0.1048(2) 0.0345(3) 0.38907(15) 0.0351(5) Uani 1 1 d . . .
C16 C 0.1043(2) 0.1191(4) 0.48239(18) 0.0432(6) Uani 1 1 d . . .
C17 C 0.0490(3) -0.1610(4) 0.3749(2) 0.0535(7) Uani 1 1 d . . .
C18 C 0.36515(19) 0.3381(4) 0.46100(14) 0.0334(5) Uani 1 1 d . . .
C19 C 0.18997(17) 0.8600(3) 0.12006(16) 0.0349(5) Uani 1 1 d . . .
C20 C -0.1155(2) 0.6237(4) 0.10327(17) 0.0372(5) Uani 1 1 d . . .
C21 C 0.63418(17) 0.0336(3) 0.25481(15) 0.0340(5) Uani 1 1 d . . .
C22 C 0.58665(18) -0.0518(3) 0.15520(15) 0.0376(5) Uani 1 1 d . . .
C23 C 0.6076(3) -0.2662(4) 0.1623(2) 0.0555(7) Uani 1 1 d . . .
C24 C 0.4589(2) -0.0123(5) 0.1137(2) 0.0560(7) Uani 1 1 d . . .
C25 C 0.6457(3) 0.0375(5) 0.0919(2) 0.0479(6) Uani 1 1 d . . .
C26 C 0.38569(16) 0.7110(3) 0.34057(14) 0.0288(5) Uani 1 1 d . . .
H1 H 0.1331(15) 0.413(3) 0.3570(13) 0.022(5) Uiso 1 1 d . . .
H2 H 0.2580(15) 0.150(3) 0.3044(12) 0.022(5) Uiso 1 1 d . . .
H4 H 0.4180(13) 0.373(3) 0.2592(12) 0.016(4) Uiso 1 1 d . . .
H5A H 0.5727(16) 0.354(3) 0.4489(14) 0.030(5) Uiso 1 1 d . . .
H5B H 0.5251(16) 0.173(3) 0.3872(13) 0.028(5) Uiso 1 1 d . . .
H6A H 0.7150(17) 0.254(3) 0.3901(14) 0.035(6) Uiso 1 1 d . . .
H6B H 0.6570(16) 0.455(3) 0.3326(14) 0.035(6) Uiso 1 1 d . . .
H8A H 0.1804(17) 0.448(3) 0.0310(13) 0.032(5) Uiso 1 1 d . . .
H8B H 0.0535(17) 0.513(3) 0.0084(15) 0.035(6) Uiso 1 1 d . . .
H9 H 0.0760(15) 0.266(3) 0.1066(13) 0.024(5) Uiso 1 1 d . . .
H10 H 0.0951(14) 0.582(3) 0.2238(12) 0.014(5) Uiso 1 1 d . . .
H12 H -0.1972(19) 0.383(3) 0.1955(14) 0.043(6) Uiso 1 1 d . . .
H13A H -0.0694(18) 0.268(3) 0.3562(16) 0.042(6) Uiso 1 1 d . . .
H13B H -0.118(2) 0.108(4) 0.2800(17) 0.055(7) Uiso 1 1 d . . .
H14 H 0.0458(15) 0.086(3) 0.2445(14) 0.024(5) Uiso 1 1 d . . .
H15 H 0.1850(18) 0.023(3) 0.3961(14) 0.038(6) Uiso 1 1 d . . .
H16A H 0.1286(19) 0.254(4) 0.4955(16) 0.049(7) Uiso 1 1 d . . .
H16B H 0.0290(19) 0.106(3) 0.4863(15) 0.047(7) Uiso 1 1 d . . .
H16C H 0.156(2) 0.057(4) 0.5346(19) 0.059(8) Uiso 1 1 d . . .
H17A H -0.032(2) -0.151(4) 0.3719(19) 0.081(9) Uiso 1 1 d . . .
H17B H 0.088(2) -0.249(4) 0.431(2) 0.073(9) Uiso 1 1 d . . .
H17C H 0.055(2) -0.216(5) 0.316(2) 0.083(9) Uiso 1 1 d . . .
H18A H 0.4318(18) 0.408(3) 0.5035(15) 0.041(6) Uiso 1 1 d . . .
H18B H 0.3840(18) 0.205(4) 0.4689(15) 0.042(7) Uiso 1 1 d . . .
H18C H 0.3024(19) 0.362(3) 0.4833(14) 0.045(6) Uiso 1 1 d . . .
H19 H 0.2166(19) 0.977(4) 0.1421(16) 0.050(7) Uiso 1 1 d . . .
H20A H -0.195(2) 0.622(4) 0.0896(17) 0.060(7) Uiso 1 1 d . . .
H20B H -0.084(2) 0.754(4) 0.1291(17) 0.059(8) Uiso 1 1 d . . .
H20C H -0.1003(19) 0.601(4) 0.0439(17) 0.055(7) Uiso 1 1 d . . .
H23A H 0.689(3) -0.290(4) 0.197(2) 0.077(10) Uiso 1 1 d . . .
H23B H 0.576(2) -0.325(4) 0.0925(19) 0.072(9) Uiso 1 1 d . . .
H23C H 0.566(2) -0.321(4) 0.1980(19) 0.070(9) Uiso 1 1 d . . .
H24A H 0.425(2) -0.057(4) 0.1586(19) 0.071(9) Uiso 1 1 d . . .
H24B H 0.444(2) 0.131(4) 0.1095(16) 0.056(8) Uiso 1 1 d . . .
H24C H 0.423(2) -0.076(4) 0.046(2) 0.075(9) Uiso 1 1 d . . .
H25A H 0.631(2) 0.170(4) 0.0911(17) 0.055(8) Uiso 1 1 d . . .
H25B H 0.621(2) -0.006(4) 0.030(2) 0.068(8) Uiso 1 1 d . . .
H25C H 0.729(2) 0.014(4) 0.1190(17) 0.060(8) Uiso 1 1 d . . .

loop_
_atom_site_aniso_label
_atom_site_aniso_U_11
_atom_site_aniso_U_22
_atom_site_aniso_U_33
_atom_site_aniso_U_23
_atom_site_aniso_U_13
_atom_site_aniso_U_12
O1 0.0242(6) 0.0307(8) 0.0204(6) 0.0001(6) 0.0050(5) 0.0043(6)
O2 0.0293(7) 0.0205(7) 0.0387(8) -0.0078(6) 0.0111(6) -0.0012(6)
O3 0.0346(8) 0.0196(7) 0.0538(9) 0.0055(7) 0.0194(7) 0.0023(6)
O4 0.0330(7) 0.0355(9) 0.0353(8) 0.0015(7) 0.0117(6) 0.0071(6)
O5 0.0543(10) 0.0433(10) 0.0413(9) 0.0098(8) 0.0149(8) 0.0142(8)
O6 0.0367(8) 0.0201(8) 0.0469(9) 0.0006(7) 0.0049(6) 0.0018(6)
C1 0.0248(9) 0.0190(10) 0.0246(9) -0.0020(8) 0.0084(8) 0.0000(8)
C2 0.0267(9) 0.0176(10) 0.0210(9) 0.0001(8) 0.0074(8) 0.0030(8)
C3 0.0273(10) 0.0187(10) 0.0234(9) -0.0014(8) 0.0069(8) 0.0027(8)
C4 0.0282(10) 0.0209(10) 0.0239(10) -0.0031(8) 0.0048(8) -0.0014(8)
C5 0.0295(11) 0.0262(12) 0.0307(11) -0.0003(10) 0.0060(9) 0.0046(9)
C6 0.0266(11) 0.0383(14) 0.0376(12) -0.0025(11) 0.0071(9) 0.0026(10)
C7 0.0295(10) 0.0316(13) 0.0260(10) 0.0062(9) 0.0081(8) 0.0020(10)
C8 0.0296(11) 0.0308(12) 0.0224(10) 0.0012(9) 0.0052(9) 0.0018(9)
C9 0.0224(9) 0.0223(10) 0.0256(10) -0.0018(8) 0.0036(8) -0.0013(8)
C10 0.0262(10) 0.0183(11) 0.0251(10) -0.0004(8) 0.0065(8) -0.0018(8)
C11 0.0253(10) 0.0288(12) 0.0321(10) -0.0009(9) 0.0075(8) 0.0051(8)
C12 0.0225(10) 0.0424(14) 0.0469(13) 0.0029(11) 0.0092(10) 0.0015(10)
C13 0.0302(12) 0.0398(15) 0.0538(15) 0.0099(12) 0.0174(11) -0.0006(10)
C14 0.0352(11) 0.0217(11) 0.0312(11) -0.0017(9) 0.0165(9) -0.0023(8)
C15 0.0432(13) 0.0271(12) 0.0443(12) 0.0060(10) 0.0267(11) 0.0058(10)
C16 0.0500(15) 0.0459(17) 0.0371(14) 0.0065(13) 0.0197(12) 0.0056(14)
C17 0.091(2) 0.0239(13) 0.0678(18) 0.0036(13) 0.0551(17) 0.0010(13)
C18 0.0331(12) 0.0418(16) 0.0235(10) -0.0021(10) 0.0078(9) 0.0004(11)
C19 0.0342(12) 0.0304(14) 0.0376(12) 0.0025(11) 0.0095(9) 0.0003(10)
C20 0.0298(12) 0.0437(15) 0.0359(13) 0.0052(12) 0.0086(10) 0.0112(11)
C21 0.0290(11) 0.0376(13) 0.0400(12) 0.0025(10) 0.0179(10) 0.0057(9)
C22 0.0395(13) 0.0392(14) 0.0401(12) 0.0011(10) 0.0213(10) -0.0016(10)
C23 0.077(2) 0.0439(17) 0.0548(18) -0.0025(14) 0.0351(17) 0.0000(15)
C24 0.0396(15) 0.068(2) 0.0583(17) -0.0153(17) 0.0142(13) 0.0004(14)
C25 0.0577(18) 0.0510(18) 0.0404(14) -0.0006(13) 0.0238(13) -0.0050(14)
C26 0.0279(10) 0.0253(12) 0.0273(10) 0.0007(9) 0.0023(8) 0.0024(9)

loop_
_atom_type_symbol
_atom_type_description
_atom_type_scat_dispersion_real
_atom_type_scat_dispersion_imag
_atom_type_scat_source
C C 0.0033 0.0016 'International Tables Vol C Tables 4.2.6.8 and 6.1.1.4'
H H 0.0000 0.0000 'International Tables Vol C Tables 4.2.6.8 and 6.1.1.4'
O O 0.0106 0.0060 'International Tables Vol C Tables 4.2.6.8 and 6.1.1.4'

loop_
_geom_angle_atom_site_label_1
_geom_angle_atom_site_label_2
_geom_angle_atom_site_label_3
_geom_angle
_geom_angle_site_symmetry_1
_geom_angle_site_symmetry_3
_geom_angle_publ_flag
C9 O1 C2 110.66(13) . . ?
C26 O2 C3 110.98(14) . . ?
C26 O3 C4 110.20(15) . . ?
C21 O4 C6 116.22(18) . . ?
C2 C1 C10 102.92(14) . . ?
C2 C1 C14 113.43(15) . . ?
C10 C1 C14 112.49(15) . . ?
O1 C2 C3 109.19(14) . . ?
O1 C2 C1 106.91(14) . . ?
C3 C2 C1 114.69(15) . . ?
O2 C3 C18 107.43(16) . . ?
O2 C3 C2 107.91(14) . . ?
C18 C3 C2 110.95(16) . . ?
O2 C3 C4 101.74(14) . . ?
C18 C3 C4 114.72(15) . . ?
C2 C3 C4 113.29(14) . . ?
O3 C4 C5 108.36(16) . . ?
O3 C4 C3 103.22(14) . . ?
C5 C4 C3 117.70(16) . . ?
C6 C5 C4 112.92(18) . . ?
O4 C6 C5 110.43(17) . . ?
C19 C7 C8 178.2(2) . . ?
C7 C8 C9 114.16(16) . . ?
O1 C9 C8 107.22(15) . . ?
O1 C9 C10 104.40(14) . . ?
C8 C9 C10 117.87(17) . . ?
C11 C10 C9 115.87(15) . . ?
C11 C10 C1 115.50(16) . . ?
C9 C10 C1 102.98(15) . . ?
C12 C11 C20 122.25(18) . . ?
C12 C11 C10 120.86(18) . . ?
C20 C11 C10 116.75(19) . . ?
C11 C12 C13 125.20(19) . . ?
C12 C13 C14 113.47(19) . . ?
C13 C14 C15 111.97(18) . . ?
C13 C14 C1 109.90(17) . . ?
C15 C14 C1 113.59(17) . . ?
C16 C15 C17 109.4(2) . . ?
C16 C15 C14 114.30(19) . . ?
C17 C15 C14 111.2(2) . . ?
O5 C21 O4 123.3(2) . . ?
O5 C21 C22 125.6(2) . . ?
O4 C21 C22 111.09(18) . . ?
C21 C22 C23 108.8(2) . . ?
C21 C22 C25 109.48(19) . . ?
C23 C22 C25 109.8(2) . . ?
C21 C22 C24 108.85(19) . . ?
C23 C22 C24 109.8(2) . . ?
C25 C22 C24 110.1(2) . . ?
O6 C26 O2 124.4(2) . . ?
O6 C26 O3 123.7(2) . . ?
O2 C26 O3 111.85(17) . . ?

loop_
_geom_bond_atom_site_label_1
_geom_bond_atom_site_label_2
_geom_bond_distance
_geom_bond_site_symmetry_2
_geom_bond_publ_flag
O1 C9 1.437(2) . ?
O1 C2 1.444(2) . ?
O2 C26 1.333(2) . ?
O2 C3 1.468(2) . ?
O3 C26 1.334(2) . ?
O3 C4 1.463(2) . ?
O4 C21 1.354(3) . ?
O4 C6 1.450(3) . ?
O5 C21 1.204(2) . ?
O6 C26 1.201(2) . ?
C1 C2 1.538(2) . ?
C1 C10 1.539(3) . ?
C1 C14 1.543(3) . ?
C2 C3 1.535(2) . ?
C3 C18 1.512(3) . ?
C3 C4 1.550(3) . ?
C4 C5 1.515(3) . ?
C5 C6 1.515(3) . ?
C7 C19 1.176(3) . ?
C7 C8 1.474(3) . ?
C8 C9 1.523(3) . ?
C9 C10 1.533(3) . ?
C10 C11 1.510(3) . ?
C11 C12 1.319(3) . ?
C11 C20 1.501(3) . ?
C12 C13 1.497(3) . ?
C13 C14 1.533(3) . ?
C14 C15 1.539(3) . ?
C15 C16 1.520(3) . ?
C15 C17 1.526(3) . ?
C21 C22 1.523(3) . ?
C22 C23 1.530(4) . ?
C22 C25 1.530(3) . ?
C22 C24 1.534(3) . ?

loop_
_geom_torsion_atom_site_label_1
_geom_torsion_atom_site_label_2
_geom_torsion_atom_site_label_3
_geom_torsion_atom_site_label_4
_geom_torsion
_geom_torsion_site_symmetry_1
_geom_torsion_site_symmetry_2
_geom_torsion_site_symmetry_3
_geom_torsion_site_symmetry_4
_geom_torsion_publ_flag
C9 O1 C2 C3 -128.59(16) . . . . ?
C9 O1 C2 C1 -3.97(19) . . . . ?
C10 C1 C2 O1 -17.79(19) . . . . ?
C14 C1 C2 O1 104.02(17) . . . . ?
C10 C1 C2 C3 103.41(17) . . . . ?
C14 C1 C2 C3 -134.78(17) . . . . ?
C26 O2 C3 C18 108.87(18) . . . . ?
C26 O2 C3 C2 -131.43(15) . . . . ?
C26 O2 C3 C4 -11.99(18) . . . . ?
O1 C2 C3 O2 73.64(17) . . . . ?
C1 C2 C3 O2 -46.3(2) . . . . ?
O1 C2 C3 C18 -168.92(16) . . . . ?
C1 C2 C3 C18 71.1(2) . . . . ?
O1 C2 C3 C4 -38.20(19) . . . . ?
C1 C2 C3 C4 -158.14(15) . . . . ?
C26 O3 C4 C5 -137.20(16) . . . . ?
C26 O3 C4 C3 -11.68(19) . . . . ?
O2 C3 C4 O3 13.56(16) . . . . ?
C18 C3 C4 O3 -102.06(19) . . . . ?
C2 C3 C4 O3 129.12(15) . . . . ?
O2 C3 C4 C5 132.82(17) . . . . ?
C18 C3 C4 C5 17.2(3) . . . . ?
C2 C3 C4 C5 -111.62(19) . . . . ?
O3 C4 C5 C6 -63.8(2) . . . . ?
C3 C4 C5 C6 179.73(17) . . . . ?
C21 O4 C6 C5 -87.1(2) . . . . ?
C4 C5 C6 O4 -65.6(2) . . . . ?
C19 C7 C8 C9 -25(8) . . . . ?
C2 O1 C9 C8 150.07(16) . . . . ?
C2 O1 C9 C10 24.27(19) . . . . ?
C7 C8 C9 O1 -77.0(2) . . . . ?
C7 C8 C9 C10 40.3(2) . . . . ?
O1 C9 C10 C11 -161.49(17) . . . . ?
C8 C9 C10 C11 79.7(2) . . . . ?
O1 C9 C10 C1 -34.42(18) . . . . ?
C8 C9 C10 C1 -153.21(16) . . . . ?
C2 C1 C10 C11 158.69(16) . . . . ?
C14 C1 C10 C11 36.2(2) . . . . ?
C2 C1 C10 C9 31.38(18) . . . . ?
C14 C1 C10 C9 -91.06(18) . . . . ?
C9 C10 C11 C12 112.8(2) . . . . ?
C1 C10 C11 C12 -7.7(3) . . . . ?
C9 C10 C11 C20 -71.4(2) . . . . ?
C1 C10 C11 C20 168.05(19) . . . . ?
C20 C11 C12 C13 -177.4(2) . . . . ?
C10 C11 C12 C13 -1.8(3) . . . . ?
C11 C12 C13 C14 -17.9(4) . . . . ?
C12 C13 C14 C15 172.1(2) . . . . ?
C12 C13 C14 C1 44.8(3) . . . . ?
C2 C1 C14 C13 -170.60(17) . . . . ?
C10 C1 C14 C13 -54.3(2) . . . . ?
C2 C1 C14 C15 63.1(2) . . . . ?
C10 C1 C14 C15 179.38(16) . . . . ?
C13 C14 C15 C16 -53.7(3) . . . . ?
C1 C14 C15 C16 71.5(2) . . . . ?
C13 C14 C15 C17 70.8(2) . . . . ?
C1 C14 C15 C17 -164.02(19) . . . . ?
C6 O4 C21 O5 -6.2(3) . . . . ?
C6 O4 C21 C22 174.08(16) . . . . ?
O5 C21 C22 C23 4.0(3) . . . . ?
O4 C21 C22 C23 -176.3(2) . . . . ?
O5 C21 C22 C25 -116.1(3) . . . . ?
O4 C21 C22 C25 63.7(2) . . . . ?
O5 C21 C22 C24 123.6(3) . . . . ?
O4 C21 C22 C24 -56.7(3) . . . . ?
C3 O2 C26 O6 -172.68(18) . . . . ?
C3 O2 C26 O3 5.3(2) . . . . ?
C4 O3 C26 O6 -177.39(19) . . . . ?
C4 O3 C26 O2 4.6(2) . . . . ?

loop_
_cod_related_entry_id
_cod_related_entry_database
_cod_related_entry_code
1 ChemSpider 30659011
